data_4323648
loop_
_publ_author_name
'Achim M\"uller'
'Roberta Sessoli'
'Erich Krickemeyer'
'Hartmut B\"ogge'
'Jochen Meyer'
'Dante Gatteschi'
'Luca Pardi'
'J\"org Westphal'
'Kai Hovemeier'
'Ralf Rohlfing'
'Joachim D\"oring'
'Frank Hellweg'
'Christian Beugholt'
'Marc Schmidtmann'

_publ_section_title
;
 Polyoxovanadates: High-Nuclearity Spin Clusters with Interesting
 Host-Guest Systems and Different Electron Populations. Synthesis, Spin
 Organization, Magnetochemistry, and Spectroscopic Studies
;
_journal_name_full 'Inorganic Chemistry'
_journal_page_first 5239
_journal_page_last 5250
_journal_paper_doi 10.1021/ic9703641
_journal_volume 36
_journal_year 1997
_chemical_formula_sum 'Cs12 H30 O57 V18'
_chemical_formula_weight 3454.08
_chemical_name_systematic
; 
 ? 
;
_space_group_IT_number 60
_symmetry_cell_setting orthorhombic
_symmetry_space_group_name_Hall '-P 2n 2ab'
_symmetry_space_group_name_H-M 'P b c n'
_atom_sites_solution_hydrogens geom
_atom_sites_solution_primary direct
_atom_sites_solution_secondary difmap
_audit_creation_method SHELXL
_cell_angle_alpha 90.00
_cell_angle_beta 90.00
_cell_angle_gamma 90.00
_cell_formula_units_Z 4
_cell_length_a 17.010(4)
_cell_length_b 17.524(3)
_cell_length_c 22.671(5)
_cell_measurement_reflns_used 22
_cell_measurement_temperature 293(2)
_cell_measurement_theta_max 14
_cell_measurement_theta_min 6
_cell_volume 6758(2)
_computing_structure_refinement 'SHELXL-93 (Sheldrick, 1993)'
_computing_structure_solution 'SHELXS-86 (Sheldrick, 1990)'
_diffrn_ambient_temperature 293(2)
_diffrn_radiation_monochromator graphite
_diffrn_radiation_source 'fine-focus sealed tube'
_diffrn_radiation_type MoK\a
_diffrn_radiation_wavelength 0.71073
_diffrn_reflns_av_R_equivalents 0.0610
_diffrn_reflns_av_sigmaI/netI 0.0997
_diffrn_reflns_limit_h_max 18
_diffrn_reflns_limit_h_min 0
_diffrn_reflns_limit_k_max 18
_diffrn_reflns_limit_k_min 0
_diffrn_reflns_limit_l_max 24
_diffrn_reflns_limit_l_min 0
_diffrn_reflns_number 4438
_diffrn_reflns_theta_max 22.55
_diffrn_reflns_theta_min 2.16
_diffrn_standards_decay_% 5
_diffrn_standards_interval_count 100
_diffrn_standards_number 3
_exptl_absorpt_coefficient_mu 8.833
_exptl_absorpt_correction_T_max 0.181
_exptl_absorpt_correction_T_min 0.116
_exptl_absorpt_correction_type semi-empirical
_exptl_crystal_density_diffrn 3.395
_exptl_crystal_F_000 6240
_exptl_crystal_size_max 0.3
_exptl_crystal_size_mid 0.25
_exptl_crystal_size_min 0.1
_refine_diff_density_max 1.913
_refine_diff_density_min -3.759
_refine_diff_density_rms .434
_refine_ls_extinction_method none
_refine_ls_goodness_of_fit_all 1.227
_refine_ls_goodness_of_fit_obs 1.367
_refine_ls_matrix_type full
_refine_ls_number_parameters 267
_refine_ls_number_reflns 4399
_refine_ls_number_restraints 0
_refine_ls_restrained_S_all 1.311
_refine_ls_restrained_S_obs 1.367
_refine_ls_R_factor_all 0.1391
_refine_ls_R_factor_obs 0.0933
_refine_ls_shift/esd_max 0.012
_refine_ls_shift/esd_mean 0.000
_refine_ls_structure_factor_coef Fsqd
_refine_ls_weighting_details 'w=1/[\s^2^(Fo^2^)+(0.1069P)^2^+0.0000P] where P=(Fo^2^+2Fc^2^)/3'
_refine_ls_weighting_scheme calc
_refine_ls_wR_factor_all 0.2504
_refine_ls_wR_factor_obs 0.2074
_reflns_number_observed 2835
_reflns_number_total 5097
_reflns_observed_criterion >2sigma(I)
_cod_data_source_file ic9703641_01.cif
_cod_data_source_block csort_1a
_cod_depositor_comments
;
The following automatic conversions were performed:

'_refine_ls_weighting_scheme' value 'calc
w=1/[\s^2^(Fo^2^)+(0.1069P)^2^+0.0000P] where P=(Fo^2^+2Fc^2^)/3' was
changed to 'calc'. New tag '_refine_ls_weighting_details' was
created. The value of the new tag was set to
'w=1/[\s^2^(Fo^2^)+(0.1069P)^2^+0.0000P] where P=(Fo^2^+2Fc^2^)/3'.

Automatic conversion script
Id: cif_fix_values 3143 2015-03-26 13:38:13Z robertas 
;
_cod_original_cell_volume 6757.8(25)
_cod_original_formula_sum 'H30 Cs12 O57 V18'
_cod_database_code 4323648

loop_
_symmetry_equiv_pos_as_xyz
'x, y, z'
'-x+1/2, -y+1/2, z+1/2'
'-x, y, -z+1/2'
'x+1/2, -y+1/2, -z'
'-x, -y, -z'
'x-1/2, y-1/2, -z-1/2'
'x, -y, z-1/2'
'-x-1/2, y-1/2, z'

loop_
_atom_site_aniso_label
_atom_site_aniso_U_11
_atom_site_aniso_U_22
_atom_site_aniso_U_33
_atom_site_aniso_U_23
_atom_site_aniso_U_13
_atom_site_aniso_U_12
V1 0.009(2) 0.017(2) 0.008(3) 0.000(2) 0.000(2) -0.001(2)
V2 0.010(2) 0.016(2) 0.005(3) -0.003(2) 0.001(2) -0.001(2)
V3 0.011(2) 0.010(2) 0.004(2) 0.000(2) 0.000(2) 0.001(2)
V4 0.014(2) 0.011(2) 0.014(3) 0.002(2) 0.000(2) 0.004(2)
V5 0.009(2) 0.014(2) 0.011(3) 0.001(2) 0.001(2) 0.001(2)
V6 0.009(2) 0.018(2) 0.010(3) 0.000(2) -0.001(2) -0.004(2)
V7 0.008(2) 0.015(2) 0.008(3) -0.002(2) 0.000(2) -0.001(2)
V8 0.012(2) 0.013(2) 0.014(3) 0.000(2) 0.000(2) 0.003(2)
V9 0.012(2) 0.007(2) 0.017(3) 0.002(2) 0.000(2) 0.002(2)
Cs1 0.0189(9) 0.0200(9) 0.0251(12) 0.0042(9) 0.0006(8) -0.0043(8)
Cs2 0.0399(12) 0.0334(10) 0.0150(11) 0.0053(9) 0.0056(10) -0.0004(10)
Cs3 0.0246(10) 0.0249(9) 0.0269(12) -0.0026(9) 0.0054(9) -0.0129(9)
Cs4 0.0256(10) 0.0202(9) 0.0430(14) -0.0063(9) -0.0071(10) 0.0098(9)
Cs5 0.0466(13) 0.0435(12) 0.0404(15) 0.0084(11) -0.0284(11) -0.0097(12)
Cs6 0.077(2) 0.137(3) 0.148(4) -0.106(3) -0.051(2) 0.040(2)

loop_
_atom_site_label
_atom_site_type_symbol
_atom_site_fract_x
_atom_site_fract_y
_atom_site_fract_z
_atom_site_U_iso_or_equiv
_atom_site_thermal_displace_type
_atom_site_occupancy
_atom_site_calc_flag
_atom_site_refinement_flags
_atom_site_disorder_group
V1 V 0.1140(2) 0.4804(2) 0.1575(2) 0.0110(10) Uani 1 d . .
V2 V -0.0867(2) 0.4243(2) 0.1088(2) 0.0102(10) Uani 1 d . .
V3 V -0.0448(2) 0.5415(2) 0.1943(2) 0.0082(10) Uani 1 d . .
V4 V 0.2077(3) 0.3383(2) 0.1710(2) 0.0132(10) Uani 1 d . .
V5 V 0.0769(2) 0.2834(2) 0.1007(2) 0.0110(10) Uani 1 d . .
V6 V -0.0971(2) 0.2571(3) 0.1139(2) 0.0124(11) Uani 1 d . .
V7 V 0.2026(2) 0.3975(2) 0.2931(2) 0.0101(10) Uani 1 d . .
V8 V 0.1654(3) 0.2015(2) 0.2382(2) 0.0132(11) Uani 1 d . .
V9 V 0.0315(3) 0.1397(2) 0.3106(2) 0.0123(11) Uani 1 d . .
O1 O 0.1619(10) 0.5411(10) 0.1201(8) 0.018(4) Uiso 1 d . .
O2 O -0.1236(10) 0.4591(10) 0.0466(9) 0.019(4) Uiso 1 d . .
O3 O -0.0664(10) 0.6299(9) 0.1711(8) 0.014(4) Uiso 1 d . .
O4 O 0.2953(10) 0.3395(9) 0.1401(8) 0.013(4) Uiso 1 d . .
O5 O 0.1059(10) 0.2570(10) 0.0366(9) 0.021(4) Uiso 1 d . .
O6 O -0.1431(10) 0.2204(10) 0.0567(8) 0.019(4) Uiso 1 d . .
O7 O 0.2918(10) 0.4255(9) 0.3138(8) 0.014(4) Uiso 1 d . .
O8 O 0.2346(10) 0.1367(9) 0.2354(8) 0.017(4) Uiso 1 d . .
O9 O 0.0450(11) 0.0519(10) 0.3385(9) 0.024(5) Uiso 1 d . .
O10 O -0.0630(9) 0.5345(9) 0.2786(8) 0.008(4) Uiso 1 d . .
O11 O 0.1869(9) 0.4329(8) 0.2119(7) 0.005(4) Uiso 1 d . .
O12 O 0.0035(10) 0.4844(9) 0.1318(8) 0.014(4) Uiso 1 d . .
O13 O 0.1272(9) 0.3789(9) 0.1187(7) 0.008(4) Uiso 1 d . .
O14 O 0.2152(10) 0.2981(9) 0.2508(8) 0.017(4) Uiso 1 d . .
O15 O -0.1321(9) 0.4753(9) 0.1770(8) 0.009(4) Uiso 1 d . .
O16 O -0.0223(9) 0.3359(9) 0.0890(7) 0.006(4) Uiso 1 d . .
O17 O 0.1526(10) 0.2451(9) 0.1586(8) 0.014(4) Uiso 1 d . .
O18 O 0.1269(9) 0.1998(9) 0.3186(8) 0.009(4) Uiso 1 d . .
O19 O -0.1548(10) 0.3449(10) 0.1400(8) 0.019(4) Uiso 1 d . .
O20 O 0.0687(10) 0.1443(9) 0.2276(8) 0.010(4) Uiso 1 d . .
O21 O -0.0030(10) 0.2040(9) 0.3744(8) 0.011(4) Uiso 1 d . .
O22 O 0.0000 0.3415(22) 0.2500 0.067(11) Uiso 1 d S .
Cs1 Cs 0.11129(10) 0.69970(10) 0.19429(9) 0.0213(5) Uani 1 d . .
Cs2 Cs -0.00092(12) 0.61965(11) 0.04016(9) 0.0294(5) Uani 1 d . .
Cs3 Cs 0.25756(11) 0.58560(10) 0.37413(9) 0.0255(5) Uani 1 d . .
Cs4 Cs 0.13953(11) 0.99163(10) 0.19468(10) 0.0296(6) Uani 1 d . .
Cs5 Cs 0.28203(13) 0.66260(13) -0.04151(11) 0.0435(7) Uani 1 d . .
Cs6 Cs 0.4979(2) 0.6039(2) 0.0191(2) 0.121(2) Uani 1 d . .
O23 O 0.1201(18) 0.7573(18) 0.0599(15) 0.087(10) Uiso 1 d . .
O24A O -0.1996(16) 0.5799(13) -0.0095(11) 0.040(6) Uiso 0.7 d . .
O24B O -0.2424(33) 0.5675(28) -0.0265(23) 0.037(19) Uiso 0.3 d P .
O25 O 0.3314(13) 0.7489(13) -0.1512(11) 0.045(6) Uiso 1 d . .
O26 O 0.3526(22) 0.4843(21) 0.0194(18) 0.025(9) Uiso 0.50 d P .
O27A O 0.4261(28) 0.5931(26) -0.1215(22) 0.022(12) Uiso 0.40 d P .
O27B O 0.4466(32) 0.5972(29) -0.1727(26) 0.089(17) Uiso 0.60 d P .
O28 O 0.1963(13) 1.1100(12) 0.0906(10) 0.037(6) Uiso 1 d . .
O29 O 0.0135(29) 0.8215(26) 0.2734(21) 0.052(14) Uiso 0.50 d P .
O30 O 0.4823(51) 0.6833(48) -0.0875(40) 0.132(30) Uiso 0.50 d P .
O31 O 0.6156(89) 0.4878(91) 0.0530(72) 0.287(75) Uiso 0.50 d P .

loop_
_atom_type_symbol
_atom_type_description
_atom_type_scat_dispersion_real
_atom_type_scat_dispersion_imag
_atom_type_scat_source
O O .0106 .0060 'International Tables Vol C Tables 4.2.6.8 and 6.1.1.4'
H H .0000 .0000 'International Tables Vol C Tables 4.2.6.8 and 6.1.1.4'
V V .3005 .5294 'International Tables Vol C Tables 4.2.6.8 and 6.1.1.4'
Cs Cs -.3680 2.1192 'International Tables Vol C Tables 4.2.6.8 and 6.1.1.4'

loop_
_geom_angle_atom_site_label_1
_geom_angle_atom_site_label_2
_geom_angle_atom_site_label_3
_geom_angle
_geom_angle_site_symmetry_1
_geom_angle_site_symmetry_3
_geom_angle_publ_flag
O1 V1 O11 107.4(8) . . ?
O1 V1 O10 107.6(8) . 3 ?
O11 V1 O10 91.2(7) . 3 ?
O1 V1 O12 108.0(8) . . ?
O11 V1 O12 144.5(7) . . ?
O10 V1 O12 77.1(7) 3 . ?
O1 V1 O13 107.6(8) . . ?
O11 V1 O13 80.0(7) . . ?
O10 V1 O13 144.7(7) 3 . ?
O12 V1 O13 90.5(7) . . ?
O1 V1 V4 109.9(7) . . ?
O11 V1 V4 39.8(5) . . ?
O10 V1 V4 125.0(5) 3 . ?
O12 V1 V4 124.9(5) . . ?
O13 V1 V4 40.4(5) . . ?
O1 V1 V3 111.8(7) . . ?
O11 V1 V3 123.3(5) . . ?
O10 V1 V3 38.7(5) 3 . ?
O12 V1 V3 38.4(5) . . ?
O13 V1 V3 122.5(5) . . ?
V4 V1 V3 138.4(2) . . ?
O1 V1 Cs1 57.7(7) . . ?
O11 V1 Cs1 107.0(5) . . ?
O10 V1 Cs1 50.0(5) 3 . ?
O12 V1 Cs1 91.0(5) . . ?
O13 V1 Cs1 164.8(5) . . ?
V4 V1 Cs1 143.4(2) . . ?
V3 V1 Cs1 65.49(11) . . ?
O1 V1 Cs2 60.0(6) . . ?
O11 V1 Cs2 166.6(5) . . ?
O10 V1 Cs2 88.9(5) 3 . ?
O12 V1 Cs2 48.2(5) . . ?
O13 V1 Cs2 107.3(5) . . ?
V4 V1 Cs2 145.0(2) . . ?
V3 V1 Cs2 62.83(11) . . ?
Cs1 V1 Cs2 63.33(7) . . ?
O1 V1 Cs4 64.6(6) . 8_655 ?
O11 V1 Cs4 42.9(5) . 8_655 ?
O10 V1 Cs4 105.6(5) 3 8_655 ?
O12 V1 Cs4 172.5(5) . 8_655 ?
O13 V1 Cs4 91.0(5) . 8_655 ?
V4 V1 Cs4 59.52(11) . 8_655 ?
V3 V1 Cs4 143.6(2) . 8_655 ?
Cs1 V1 Cs4 85.69(9) . 8_655 ?
Cs2 V1 Cs4 124.51(11) . 8_655 ?
O2 V2 O12 109.3(8) . . ?
O2 V2 O19 110.3(8) . . ?
O12 V2 O19 139.8(8) . . ?
O2 V2 O15 110.9(8) . . ?
O12 V2 O15 81.4(7) . . ?
O19 V2 O15 78.6(7) . . ?
O2 V2 O16 108.1(8) . . ?
O12 V2 O16 92.8(7) . . ?
O19 V2 O16 81.4(7) . . ?
O15 V2 O16 140.4(7) . . ?
O2 V2 V3 113.5(6) . . ?
O12 V2 V3 40.7(5) . . ?
O19 V2 V3 114.1(6) . . ?
O15 V2 V3 40.9(5) . . ?
O16 V2 V3 125.1(5) . . ?
O2 V2 V6 112.2(6) . . ?
O12 V2 V6 125.5(5) . . ?
O19 V2 V6 40.2(5) . . ?
O15 V2 V6 113.7(5) . . ?
O16 V2 V6 41.5(5) . . ?
V3 V2 V6 133.8(2) . . ?
O2 V2 V7 115.9(7) . 3 ?
O12 V2 V7 113.9(6) . 3 ?
O19 V2 V7 39.5(5) . 3 ?
O15 V2 V7 39.1(5) . 3 ?
O16 V2 V7 114.5(5) . 3 ?
V3 V2 V7 77.2(2) . 3 ?
V6 V2 V7 77.1(2) . 3 ?
O2 V2 Cs2 57.6(6) . 5_565 ?
O12 V2 Cs2 92.3(5) . 5_565 ?
O19 V2 Cs2 114.6(6) . 5_565 ?
O15 V2 Cs2 164.3(5) . 5_565 ?
O16 V2 Cs2 53.8(5) . 5_565 ?
V3 V2 Cs2 130.0(2) . 5_565 ?
V6 V2 Cs2 81.68(14) . 5_565 ?
V7 V2 Cs2 152.8(2) 3 5_565 ?
O2 V2 Cs5 59.8(6) . 5_565 ?
O12 V2 Cs5 168.4(5) . 5_565 ?
O19 V2 Cs5 50.6(6) . 5_565 ?
O15 V2 Cs5 98.6(5) . 5_565 ?
O16 V2 Cs5 94.5(5) . 5_565 ?
V3 V2 Cs5 137.1(2) . 5_565 ?
V6 V2 Cs5 65.23(12) . 5_565 ?
V7 V2 Cs5 71.04(12) 3 5_565 ?
Cs2 V2 Cs5 84.74(10) 5_565 5_565 ?
O2 V2 Cs2 59.8(6) . . ?
O12 V2 Cs2 49.8(5) . . ?
O19 V2 Cs2 164.5(5) . . ?
O15 V2 Cs2 93.5(5) . . ?
O16 V2 Cs2 112.5(5) . . ?
V3 V2 Cs2 64.53(12) . . ?
V6 V2 Cs2 152.1(2) . . ?
V7 V2 Cs2 130.9(2) 3 . ?
Cs2 V2 Cs2 71.64(9) 5_565 . ?
Cs5 V2 Cs2 118.79(12) 5_565 . ?
O2 V2 Cs3 63.6(6) . 3 ?
O12 V2 Cs3 99.4(5) . 3 ?
O19 V2 Cs3 92.1(5) . 3 ?
O15 V2 Cs3 47.3(5) . 3 ?
O16 V2 Cs3 167.0(5) . 3 ?
V3 V2 Cs3 67.80(12) . 3 ?
V6 V2 Cs3 130.2(2) . 3 ?
V7 V2 Cs3 64.55(11) 3 3 ?
Cs2 V2 Cs3 120.61(12) 5_565 3 ?
Cs5 V2 Cs3 72.84(9) 5_565 3 ?
Cs2 V2 Cs3 72.89(8) . 3 ?
O3 V3 O12 110.1(8) . . ?
O3 V3 O15 108.9(8) . . ?
O12 V3 O15 82.2(7) . . ?
O3 V3 O10 111.4(8) . 3 ?
O12 V3 O10 78.2(7) . 3 ?
O15 V3 O10 139.2(7) . 3 ?
O3 V3 O10 109.4(8) . . ?
O12 V3 O10 139.7(7) . . ?
O15 V3 O10 92.3(7) . . ?
O10 V3 O10 80.5(8) 3 . ?
O3 V3 V2 112.9(6) . . ?
O12 V3 V2 41.0(5) . . ?
O15 V3 V2 41.5(5) . . ?
O10 V3 V2 113.5(5) 3 . ?
O10 V3 V2 124.9(5) . . ?
O3 V3 V3 112.5(6) . 3 ?
O12 V3 V3 114.3(6) . 3 ?
O15 V3 V3 125.0(5) . 3 ?
O10 V3 V3 40.5(5) 3 3 ?
O10 V3 V3 40.5(5) . 3 ?
V2 V3 V3 134.15(12) . 3 ?
O3 V3 V1 115.8(6) . . ?
O12 V3 V1 39.6(5) . . ?
O15 V3 V1 114.8(5) . . ?
O10 V3 V1 38.7(5) 3 . ?
O10 V3 V1 113.1(5) . . ?
V2 V3 V1 77.6(2) . . ?
V3 V3 V1 77.0(2) 3 . ?
O3 V3 Cs2 54.9(6) . . ?
O12 V3 Cs2 55.2(5) . . ?
O15 V3 Cs2 100.3(5) . . ?
O10 V3 Cs2 97.3(5) 3 . ?
O10 V3 Cs2 162.4(5) . . ?
V2 V3 Cs2 72.05(13) . . ?
V3 V3 Cs2 132.9(2) 3 . ?
V1 V3 Cs2 72.56(12) . . ?
O3 V3 Cs1 58.9(6) . . ?
O12 V3 Cs1 94.6(5) . . ?
O15 V3 Cs1 165.6(5) . . ?
O10 V3 Cs1 52.5(5) 3 . ?
O10 V3 Cs1 99.0(5) . . ?
V2 V3 Cs1 132.7(2) . . ?
V3 V3 Cs1 69.07(11) 3 . ?
V1 V3 Cs1 68.76(12) . . ?
Cs2 V3 Cs1 66.83(8) . . ?
O3 V3 Cs1 59.0(6) . 3 ?
O12 V3 Cs1 165.6(5) . 3 ?
O15 V3 Cs1 109.6(5) . 3 ?
O10 V3 Cs1 96.6(5) 3 3 ?
O10 V3 Cs1 50.5(5) . 3 ?
V2 V3 Cs1 149.0(2) . 3 ?
V3 V3 Cs1 66.26(11) 3 3 ?
V1 V3 Cs1 133.4(2) . 3 ?
Cs2 V3 Cs1 113.07(11) . 3 ?
Cs1 V3 Cs1 71.87(9) . 3 ?
O3 V3 Cs3 60.2(6) . 3 ?
O12 V3 Cs3 101.6(5) . 3 ?
O15 V3 Cs3 48.8(5) . 3 ?
O10 V3 Cs3 171.2(5) 3 3 ?
O10 V3 Cs3 104.4(5) . 3 ?
V2 V3 Cs3 69.96(12) . 3 ?
V3 V3 Cs3 142.9(2) 3 3 ?
V1 V3 Cs3 140.1(2) . 3 ?
Cs2 V3 Cs3 75.74(9) . 3 ?
Cs1 V3 Cs3 118.98(11) . 3 ?
Cs1 V3 Cs3 81.52(9) 3 3 ?
O4 V4 O17 113.2(8) . . ?
O4 V4 O11 111.1(8) . . ?
O17 V4 O11 135.7(7) . . ?
O4 V4 O13 111.9(8) . . ?
O17 V4 O13 83.0(7) . . ?
O11 V4 O13 81.4(7) . . ?
O4 V4 O14 109.9(8) . . ?
O17 V4 O14 81.9(7) . . ?
O11 V4 O14 82.8(7) . . ?
O13 V4 O14 138.1(7) . . ?
O4 V4 V5 117.7(6) . . ?
O17 V4 V5 42.0(5) . . ?
O11 V4 V5 114.0(5) . . ?
O13 V4 V5 41.1(5) . . ?
O14 V4 V5 116.2(5) . . ?
O4 V4 V8 117.0(6) . . ?
O17 V4 V8 41.7(5) . . ?
O11 V4 V8 114.0(5) . . ?
O13 V4 V8 116.3(5) . . ?
O14 V4 V8 40.2(5) . . ?
V5 V4 V8 80.0(2) . . ?
O4 V4 V7 114.8(6) . . ?
O17 V4 V7 115.1(6) . . ?
O11 V4 V7 40.9(5) . . ?
O13 V4 V7 114.9(5) . . ?
O14 V4 V7 42.1(5) . . ?
V5 V4 V7 127.4(2) . . ?
V8 V4 V7 78.0(2) . . ?
O4 V4 V1 115.6(6) . . ?
O17 V4 V1 116.1(5) . . ?
O11 V4 V1 39.9(5) . . ?
O13 V4 V1 41.8(5) . . ?
O14 V4 V1 115.7(5) . . ?
V5 V4 V1 79.0(2) . . ?
V8 V4 V1 127.4(2) . . ?
V7 V4 V1 77.6(2) . . ?
O4 V4 Cs4 55.2(6) . 8_655 ?
O17 V4 Cs4 166.0(5) . 8_655 ?
O11 V4 Cs4 56.5(5) . 8_655 ?
O13 V4 Cs4 108.1(5) . 8_655 ?
O14 V4 Cs4 94.6(5) . 8_655 ?
V5 V4 Cs4 147.3(2) . 8_655 ?
V8 V4 Cs4 132.6(2) . 8_655 ?
V7 V4 Cs4 68.73(13) . 8_655 ?
V1 V4 Cs4 77.74(13) . 8_655 ?
O4 V4 Cs1 50.2(6) . 8_655 ?
O17 V4 Cs1 82.9(5) . 8_655 ?
O11 V4 Cs1 127.2(5) . 8_655 ?
O13 V4 Cs1 148.6(5) . 8_655 ?
O14 V4 Cs1 66.6(5) . 8_655 ?
V5 V4 Cs1 117.8(2) . 8_655 ?
V8 V4 Cs1 67.63(12) . 8_655 ?
V7 V4 Cs1 96.50(14) . 8_655 ?
V1 V4 Cs1 161.0(2) . 8_655 ?
Cs4 V4 Cs1 83.25(10) 8_655 8_655 ?
O5 V5 O13 107.8(8) . . ?
O5 V5 O16 106.4(8) . . ?
O13 V5 O16 90.2(7) . . ?
O5 V5 O21 104.7(8) . 3 ?
O13 V5 O21 147.4(7) . 3 ?
O16 V5 O21 79.6(7) . 3 ?
O5 V5 O17 107.8(8) . . ?
O13 V5 O17 82.2(7) . . ?
O16 V5 O17 145.7(7) . . ?
O21 V5 O17 89.1(7) 3 . ?
O5 V5 V4 110.9(7) . . ?
O13 V5 V4 41.7(5) . . ?
O16 V5 V4 125.8(5) . . ?
O21 V5 V4 124.7(5) 3 . ?
O17 V5 V4 40.6(5) . . ?
O5 V5 V6 110.4(7) . . ?
O13 V5 V6 123.4(5) . . ?
O16 V5 V6 39.8(5) . . ?
O21 V5 V6 39.8(5) 3 . ?
O17 V5 V6 121.8(5) . . ?
V4 V5 V6 138.6(2) . . ?
O5 V5 Cs2 58.5(7) . 5_565 ?
O13 V5 Cs2 86.6(5) . 5_565 ?
O16 V5 Cs2 52.0(5) . 5_565 ?
O21 V5 Cs2 109.8(5) 3 5_565 ?
O17 V5 Cs2 158.5(5) . 5_565 ?
V4 V5 Cs2 124.6(2) . 5_565 ?
V6 V5 Cs2 79.61(13) . 5_565 ?
O5 V5 Cs6 55.4(7) . 8_655 ?
O13 V5 Cs6 163.0(5) . 8_655 ?
O16 V5 Cs6 92.0(5) . 8_655 ?
O21 V5 Cs6 49.3(5) 3 8_655 ?
O17 V5 Cs6 104.9(5) . 8_655 ?
V4 V5 Cs6 141.7(2) . 8_655 ?
V6 V5 Cs6 66.37(13) . 8_655 ?
Cs2 V5 Cs6 81.46(12) 5_565 8_655 ?
O6 V6 O18 107.6(8) . 3 ?
O6 V6 O19 108.3(8) . . ?
O18 V6 O19 92.2(7) 3 . ?
O6 V6 O21 109.6(8) . 3 ?
O18 V6 O21 82.6(7) 3 3 ?
O19 V6 O21 141.6(8) . 3 ?
O6 V6 O16 111.0(8) . . ?
O18 V6 O16 141.0(7) 3 . ?
O19 V6 O16 81.7(7) . . ?
O21 V6 O16 79.0(7) 3 . ?
O6 V6 V9 111.8(6) . 3 ?
O18 V6 V9 41.6(5) 3 3 ?
O19 V6 V9 125.7(6) . 3 ?
O21 V6 V9 41.2(5) 3 3 ?
O16 V6 V9 114.8(5) . 3 ?
O6 V6 V2 112.8(6) . . ?
O18 V6 V2 125.1(5) 3 . ?
O19 V6 V2 40.8(5) . . ?
O21 V6 V2 115.3(5) 3 . ?
O16 V6 V2 41.1(5) . . ?
V9 V6 V2 135.0(2) 3 . ?
O6 V6 V5 116.7(7) . . ?
O18 V6 V5 115.1(5) 3 . ?
O19 V6 V5 114.2(6) . . ?
O21 V6 V5 39.8(5) 3 . ?
O16 V6 V5 39.2(4) . . ?
V9 V6 V5 77.8(2) 3 . ?
V2 V6 V5 77.5(2) . . ?
O6 V6 Cs5 54.1(6) . 5_565 ?
O18 V6 Cs5 108.7(5) 3 5_565 ?
O19 V6 Cs5 54.2(6) . 5_565 ?
O21 V6 Cs5 161.8(5) 3 5_565 ?
O16 V6 Cs5 98.7(5) . 5_565 ?
V9 V6 Cs5 146.4(2) 3 5_565 ?
V2 V6 Cs5 70.42(13) . 5_565 ?
V5 V6 Cs5 135.3(2) . 5_565 ?
O6 V6 Cs6 59.6(6) . 8_655 ?
O18 V6 Cs6 101.5(5) 3 8_655 ?
O19 V6 Cs6 163.9(6) . 8_655 ?
O21 V6 Cs6 50.2(5) 3 8_655 ?
O16 V6 Cs6 92.7(5) . 8_655 ?
V9 V6 Cs6 70.4(2) 3 8_655 ?
V2 V6 Cs6 130.6(2) . 8_655 ?
V5 V6 Cs6 67.57(13) . 8_655 ?
Cs5 V6 Cs6 112.37(14) 5_565 8_655 ?
O6 V6 Cs3 56.8(6) . 6_556 ?
O18 V6 Cs3 50.8(5) 3 6_556 ?
O19 V6 Cs3 105.8(5) . 6_556 ?
O21 V6 Cs3 100.1(5) 3 6_556 ?
O16 V6 Cs3 166.9(5) . 6_556 ?
V9 V6 Cs3 69.90(12) 3 6_556 ?
V2 V6 Cs3 144.0(2) . 6_556 ?
V5 V6 Cs3 138.4(2) . 6_556 ?
Cs5 V6 Cs3 77.99(9) 5_565 6_556 ?
Cs6 V6 Cs3 77.20(10) 8_655 6_556 ?
O6 V6 Cs2 75.4(6) . 5_565 ?
O18 V6 Cs2 173.2(5) 3 5_565 ?
O19 V6 Cs2 92.6(6) . 5_565 ?
O21 V6 Cs2 90.7(5) 3 5_565 ?
O16 V6 Cs2 35.5(5) . 5_565 ?
V9 V6 Cs2 131.8(2) 3 5_565 ?
V2 V6 Cs2 57.33(12) . 5_565 ?
V5 V6 Cs2 58.46(12) . 5_565 ?
Cs5 V6 Cs2 77.98(9) 5_565 5_565 ?
Cs6 V6 Cs2 74.57(11) 8_655 5_565 ?
Cs3 V6 Cs2 131.99(12) 6_556 5_565 ?
O7 V7 O15 105.0(8) . 3 ?
O7 V7 O19 107.5(8) . 3 ?
O15 V7 O19 78.6(7) 3 3 ?
O7 V7 O11 107.2(8) . . ?
O15 V7 O11 91.2(7) 3 . ?
O19 V7 O11 145.2(7) 3 . ?
O7 V7 O14 107.1(8) . . ?
O15 V7 O14 147.8(7) 3 . ?
O19 V7 O14 90.3(7) 3 . ?
O11 V7 O14 80.8(7) . . ?
O7 V7 V4 109.9(6) . . ?
O15 V7 V4 126.3(5) 3 . ?
O19 V7 V4 125.0(6) 3 . ?
O11 V7 V4 40.2(4) . . ?
O14 V7 V4 40.8(5) . . ?
O7 V7 V2 110.1(6) . 3 ?
O15 V7 V2 39.3(5) 3 3 ?
O19 V7 V2 39.3(5) 3 3 ?
O11 V7 V2 123.7(5) . 3 ?
O14 V7 V2 124.1(5) . 3 ?
V4 V7 V2 140.0(2) . 3 ?
O7 V7 Cs4 53.3(6) . 8_655 ?
O15 V7 Cs4 109.4(5) 3 8_655 ?
O19 V7 Cs4 160.1(6) 3 8_655 ?
O11 V7 Cs4 54.4(5) . 8_655 ?
O14 V7 Cs4 91.2(5) . 8_655 ?
V4 V7 Cs4 65.70(12) . 8_655 ?
V2 V7 Cs4 144.7(2) 3 8_655 ?
O7 V7 Cs3 52.9(6) . . ?
O15 V7 Cs3 52.2(5) 3 . ?
O19 V7 Cs3 97.7(5) 3 . ?
O11 V7 Cs3 102.0(5) . . ?
O14 V7 Cs3 160.0(5) . . ?
V4 V7 Cs3 137.1(2) . . ?
V2 V7 Cs3 71.10(12) 3 . ?
Cs4 V7 Cs3 75.16(8) 8_655 . ?
O7 V7 Cs5 61.3(6) . 7_566 ?
O15 V7 Cs5 93.7(5) 3 7_566 ?
O19 V7 Cs5 46.3(5) 3 7_566 ?
O11 V7 Cs5 168.4(5) . 7_566 ?
O14 V7 Cs5 100.3(5) . 7_566 ?
V4 V7 Cs5 138.8(2) . 7_566 ?
V2 V7 Cs5 65.29(12) 3 7_566 ?
Cs4 V7 Cs5 114.02(11) 8_655 7_566 ?
Cs3 V7 Cs5 73.03(9) . 7_566 ?
O8 V8 O14 107.6(8) . . ?
O8 V8 O18 105.6(8) . . ?
O14 V8 O18 91.3(8) . . ?
O8 V8 O20 104.2(8) . . ?
O14 V8 O20 148.2(7) . . ?
O18 V8 O20 79.8(7) . . ?
O8 V8 O17 108.2(8) . . ?
O14 V8 O17 81.0(8) . . ?
O18 V8 O17 146.1(7) . . ?
O20 V8 O17 89.6(7) . . ?
O8 V8 V4 111.8(6) . . ?
O14 V8 V4 41.0(6) . . ?
O18 V8 V4 125.8(5) . . ?
O20 V8 V4 124.5(5) . . ?
O17 V8 V4 40.0(5) . . ?
O8 V8 V9 108.4(6) . . ?
O14 V8 V9 124.9(6) . . ?
O18 V8 V9 39.2(5) . . ?
O20 V8 V9 40.6(5) . . ?
O17 V8 V9 123.7(5) . . ?
V4 V8 V9 139.8(2) . . ?
O8 V8 Cs4 53.6(6) . 1_545 ?
O14 V8 Cs4 159.7(5) . 1_545 ?
O18 V8 Cs4 100.9(5) . 1_545 ?
O20 V8 Cs4 51.3(5) . 1_545 ?
O17 V8 Cs4 97.1(5) . 1_545 ?
V4 V8 Cs4 132.8(2) . 1_545 ?
V9 V8 Cs4 73.03(12) . 1_545 ?
O8 V8 Cs3 55.3(6) . 8_655 ?
O14 V8 Cs3 101.1(6) . 8_655 ?
O18 V8 Cs3 50.6(5) . 8_655 ?
O20 V8 Cs3 96.5(5) . 8_655 ?
O17 V8 Cs3 163.3(5) . 8_655 ?
V4 V8 Cs3 138.7(2) . 8_655 ?
V9 V8 Cs3 68.75(13) . 8_655 ?
Cs4 V8 Cs3 75.13(9) 1_545 8_655 ?
O8 V8 Cs1 44.7(6) . 8_655 ?
O14 V8 Cs1 67.5(5) . 8_655 ?
O18 V8 Cs1 124.4(5) . 8_655 ?
O20 V8 Cs1 141.6(5) . 8_655 ?
O17 V8 Cs1 83.0(5) . 8_655 ?
V4 V8 Cs1 68.72(12) . 8_655 ?
V9 V8 Cs1 150.2(2) . 8_655 ?
Cs4 V8 Cs1 92.18(10) 1_545 8_655 ?
Cs3 V8 Cs1 82.63(9) 8_655 8_655 ?
O9 V9 O20 109.3(8) . 3 ?
O9 V9 O21 107.1(9) . . ?
O20 V9 O21 92.5(7) 3 . ?
O9 V9 O18 110.3(8) . . ?
O20 V9 O18 139.8(7) 3 . ?
O21 V9 O18 82.4(7) . . ?
O9 V9 O20 110.5(8) . . ?
O20 V9 O20 81.6(8) 3 . ?
O21 V9 O20 141.8(7) . . ?
O18 V9 O20 78.5(7) . . ?
O9 V9 V6 112.0(7) . 3 ?
O20 V9 V6 125.5(5) 3 3 ?
O21 V9 V6 42.1(5) . 3 ?
O18 V9 V6 40.5(5) . 3 ?
O20 V9 V6 114.1(5) . 3 ?
O9 V9 V9 113.6(7) . 3 ?
O20 V9 V9 41.8(5) 3 3 ?
O21 V9 V9 126.1(5) . 3 ?
O18 V9 V9 113.0(6) . 3 ?
O20 V9 V9 40.0(5) . 3 ?
V6 V9 V9 133.66(13) 3 3 ?
O9 V9 V8 115.6(7) . . ?
O20 V9 V8 114.4(5) 3 . ?
O21 V9 V8 115.5(5) . . ?
O18 V9 V8 39.1(5) . . ?
O20 V9 V8 39.5(5) . . ?
V6 V9 V8 77.0(2) 3 . ?
V9 V9 V8 76.6(2) 3 . ?
O9 V9 Cs4 60.2(7) . 3_545 ?
O20 V9 Cs4 49.4(5) 3 3_545 ?
O21 V9 Cs4 100.6(5) . 3_545 ?
O18 V9 Cs4 170.5(5) . 3_545 ?
O20 V9 Cs4 103.6(5) . 3_545 ?
V6 V9 Cs4 141.0(2) 3 3_545 ?
V9 V9 Cs4 72.56(13) 3 3_545 ?
V8 V9 Cs4 141.9(2) . 3_545 ?
O9 V9 Cs6 60.4(7) . 6_556 ?
O20 V9 Cs6 108.6(5) 3 6_556 ?
O21 V9 Cs6 46.7(5) . 6_556 ?
O18 V9 Cs6 96.6(5) . 6_556 ?
O20 V9 Cs6 167.8(5) . 6_556 ?
V6 V9 Cs6 65.88(15) 3 6_556 ?
V9 V9 Cs6 149.0(2) 3 6_556 ?
V8 V9 Cs6 134.4(2) . 6_556 ?
Cs4 V9 Cs6 79.40(11) 3_545 6_556 ?
O9 V9 Cs3 61.5(6) . 8_655 ?
O20 V9 Cs3 167.6(5) 3 8_655 ?
O21 V9 Cs3 98.2(5) . 8_655 ?
O18 V9 Cs3 48.9(5) . 8_655 ?
O20 V9 Cs3 93.8(5) . 8_655 ?
V6 V9 Cs3 66.94(12) 3 8_655 ?
V9 V9 Cs3 131.7(2) 3 8_655 ?
V8 V9 Cs3 66.48(12) . 8_655 ?
Cs4 V9 Cs3 121.64(11) 3_545 8_655 ?
Cs6 V9 Cs3 74.87(10) 6_556 8_655 ?
O9 V9 Cs4 66.6(7) . 1_545 ?
O20 V9 Cs4 97.7(5) 3 1_545 ?
O21 V9 Cs4 169.3(5) . 1_545 ?
O18 V9 Cs4 91.6(5) . 1_545 ?
O20 V9 Cs4 44.0(5) . 1_545 ?
V6 V9 Cs4 130.6(2) 3 1_545 ?
V9 V9 Cs4 64.45(13) 3 1_545 ?
V8 V9 Cs4 62.74(12) . 1_545 ?
Cs4 V9 Cs4 83.92(10) 3_545 1_545 ?
Cs6 V9 Cs4 125.91(12) 6_556 1_545 ?
Cs3 V9 Cs4 71.29(8) 8_655 1_545 ?
V1 O1 Cs1 98.9(8) . . ?
V1 O1 Cs2 97.5(7) . . ?
Cs1 O1 Cs2 74.8(3) . . ?
V2 O2 Cs2 96.5(7) . 5_565 ?
V2 O2 Cs5 95.6(7) . 5_565 ?
Cs2 O2 Cs5 103.3(5) 5_565 5_565 ?
V2 O2 Cs2 96.0(7) . . ?
Cs2 O2 Cs2 85.8(4) 5_565 . ?
Cs5 O2 Cs2 164.3(6) 5_565 . ?
V2 O2 Cs3 92.4(7) . 3 ?
Cs2 O2 Cs3 167.5(6) 5_565 3 ?
Cs5 O2 Cs3 84.5(4) 5_565 3 ?
Cs2 O2 Cs3 84.5(4) . 3 ?
V3 O3 Cs2 99.5(7) . . ?
V3 O3 Cs1 95.3(7) . . ?
Cs2 O3 Cs1 81.3(4) . . ?
V3 O3 Cs1 95.8(7) . 3 ?
Cs2 O3 Cs1 160.9(6) . 3 ?
Cs1 O3 Cs1 85.9(4) . 3 ?
V3 O3 Cs3 95.2(7) . 3 ?
Cs2 O3 Cs3 92.2(4) . 3 ?
Cs1 O3 Cs3 168.5(6) . 3 ?
Cs1 O3 Cs3 97.8(4) 3 3 ?
V4 O4 Cs4 99.3(7) . 8_655 ?
V4 O4 Cs1 106.2(7) . 8_655 ?
Cs4 O4 Cs1 109.1(5) 8_655 8_655 ?
V5 O5 Cs5 150.0(10) . 8_655 ?
V5 O5 Cs6 100.5(8) . 8_655 ?
Cs5 O5 Cs6 79.7(4) 8_655 8_655 ?
V5 O5 Cs2 97.0(8) . 5_565 ?
Cs5 O5 Cs2 112.5(6) 8_655 5_565 ?
Cs6 O5 Cs2 100.5(5) 8_655 5_565 ?
V6 O6 Cs5 100.9(7) . 5_565 ?
V6 O6 Cs3 98.6(8) . 6_556 ?
Cs5 O6 Cs3 97.7(5) 5_565 6_556 ?
V6 O6 Cs6 95.1(7) . 8_655 ?
Cs5 O6 Cs6 158.8(7) 5_565 8_655 ?
Cs3 O6 Cs6 93.6(4) 6_556 8_655 ?
V7 O7 Cs4 101.8(8) . 8_655 ?
V7 O7 Cs3 102.4(7) . . ?
Cs4 O7 Cs3 96.4(4) 8_655 . ?
V7 O7 Cs5 95.0(7) . 7_566 ?
Cs4 O7 Cs5 160.9(6) 8_655 7_566 ?
Cs3 O7 Cs5 88.7(4) . 7_566 ?
V8 O8 Cs1 112.7(8) . 8_655 ?
V8 O8 Cs4 101.7(7) . 1_545 ?
Cs1 O8 Cs4 131.0(6) 8_655 1_545 ?
V8 O8 Cs3 100.5(8) . 8_655 ?
Cs1 O8 Cs3 111.4(5) 8_655 8_655 ?
Cs4 O8 Cs3 94.7(5) 1_545 8_655 ?
V9 O9 Cs4 94.3(8) . 3_545 ?
V9 O9 Cs6 94.5(8) . 6_556 ?
Cs4 O9 Cs6 94.3(5) 3_545 6_556 ?
V9 O9 Cs3 93.6(7) . 8_655 ?
Cs4 O9 Cs3 171.6(6) 3_545 8_655 ?
Cs6 O9 Cs3 87.9(4) 6_556 8_655 ?
V9 O9 Cs4 89.3(8) . 1_545 ?
Cs4 O9 Cs4 96.6(5) 3_545 1_545 ?
Cs6 O9 Cs4 168.1(6) 6_556 1_545 ?
Cs3 O9 Cs4 80.7(4) 8_655 1_545 ?
V3 O10 V3 99.0(7) 3 . ?
V3 O10 V1 102.6(8) 3 3 ?
V3 O10 V1 147.1(9) . 3 ?
V3 O10 Cs1 97.5(6) 3 3 ?
V3 O10 Cs1 100.4(6) . 3 ?
V1 O10 Cs1 101.1(6) 3 3 ?
V4 O11 V1 100.4(7) . . ?
V4 O11 V7 98.9(7) . . ?
V1 O11 V7 145.2(9) . . ?
V4 O11 Cs4 92.8(6) . 8_655 ?
V1 O11 Cs4 112.4(6) . 8_655 ?
V7 O11 Cs4 95.3(6) . 8_655 ?
V3 O12 V2 98.3(8) . . ?
V3 O12 V1 102.0(8) . . ?
V2 O12 V1 145.0(9) . . ?
V3 O12 Cs2 94.8(6) . . ?
V2 O12 Cs2 102.3(7) . . ?
V1 O12 Cs2 104.1(6) . . ?
V5 O13 V4 97.2(7) . . ?
V5 O13 V1 144.9(9) . . ?
V4 O13 V1 97.8(7) . . ?
V8 O14 V4 98.8(9) . . ?
V8 O14 V7 142.6(10) . . ?
V4 O14 V7 97.1(7) . . ?
V8 O14 Cs1 83.5(6) . 8_655 ?
V4 O14 Cs1 84.1(6) . 8_655 ?
V7 O14 Cs1 131.8(7) . 8_655 ?
V3 O15 V7 146.1(10) . 3 ?
V3 O15 V2 97.6(7) . . ?
V7 O15 V2 101.6(7) 3 . ?
V3 O15 Cs3 103.4(6) . 3 ?
V7 O15 Cs3 98.2(6) 3 3 ?
V2 O15 Cs3 105.2(7) . 3 ?
V5 O16 V2 146.6(9) . . ?
V5 O16 V6 101.0(7) . . ?
V2 O16 V6 97.4(7) . . ?
V5 O16 Cs2 98.0(6) . 5_565 ?
V2 O16 Cs2 95.2(6) . 5_565 ?
V6 O16 Cs2 122.6(7) . 5_565 ?
V4 O17 V5 97.3(8) . . ?
V4 O17 V8 98.2(8) . . ?
V5 O17 V8 145.0(9) . . ?
V6 O18 V9 98.0(7) 3 . ?
V6 O18 V8 147.2(9) 3 . ?
V9 O18 V8 101.7(8) . . ?
V6 O18 Cs3 100.6(6) 3 8_655 ?
V9 O18 Cs3 102.7(6) . 8_655 ?
V8 O18 Cs3 100.3(6) . 8_655 ?
V6 O19 V2 99.0(8) . . ?
V6 O19 V7 146.3(11) . 3 ?
V2 O19 V7 101.2(8) . 3 ?
V6 O19 Cs5 95.7(7) . 5_565 ?
V2 O19 Cs5 100.6(7) . 5_565 ?
V7 O19 Cs5 106.7(7) 3 5_565 ?
V9 O20 V8 146.3(9) 3 . ?
V9 O20 V9 98.2(8) 3 . ?
V8 O20 V9 100.0(8) . . ?
V9 O20 Cs4 101.9(6) 3 1_545 ?
V8 O20 Cs4 98.6(6) . 1_545 ?
V9 O20 Cs4 109.0(6) . 1_545 ?
V9 O21 V6 96.6(8) . 3 ?
V9 O21 V5 145.9(10) . 3 ?
V6 O21 V5 100.4(7) 3 3 ?
V9 O21 Cs6 105.3(6) . 6_556 ?
V6 O21 Cs6 99.5(7) 3 6_556 ?
V5 O21 Cs6 100.8(7) 3 6_556 ?
O8 Cs1 O10 79.9(4) 8_665 3 ?
O8 Cs1 O29 141.3(9) 8_665 3 ?
O10 Cs1 O29 114.7(10) 3 3 ?
O8 Cs1 O4 88.1(4) 8_665 8_665 ?
O10 Cs1 O4 160.2(4) 3 8_665 ?
O29 Cs1 O4 84.4(10) 3 8_665 ?
O8 Cs1 O23 111.7(7) 8_665 . ?
O10 Cs1 O23 119.9(7) 3 . ?
O29 Cs1 O23 92.3(10) 3 . ?
O4 Cs1 O23 50.7(6) 8_665 . ?
O8 Cs1 O29 121.3(9) 8_665 . ?
O10 Cs1 O29 111.9(9) 3 . ?
O29 Cs1 O29 20.9(16) 3 . ?
O4 Cs1 O29 87.9(9) 8_665 . ?
O23 Cs1 O29 110.0(10) . . ?
O8 Cs1 O3 135.6(4) 8_665 . ?
O10 Cs1 O3 55.8(4) 3 . ?
O29 Cs1 O3 70.4(9) 3 . ?
O4 Cs1 O3 133.1(4) 8_665 . ?
O23 Cs1 O3 90.5(6) . . ?
O29 Cs1 O3 82.1(9) . . ?
O8 Cs1 O1 68.0(4) 8_665 . ?
O10 Cs1 O1 52.4(4) 3 . ?
O29 Cs1 O1 149.7(9) 3 . ?
O4 Cs1 O1 108.5(4) 8_665 . ?
O23 Cs1 O1 76.9(6) . . ?
O29 Cs1 O1 162.1(9) . . ?
O3 Cs1 O1 81.3(4) . . ?
O8 Cs1 O3 77.5(4) 8_665 3 ?
O10 Cs1 O3 54.3(4) 3 3 ?
O29 Cs1 O3 83.1(9) 3 3 ?
O4 Cs1 O3 138.1(4) 8_665 3 ?
O23 Cs1 O3 169.0(6) . 3 ?
O29 Cs1 O3 67.8(9) . 3 ?
O3 Cs1 O3 78.6(5) . 3 ?
O1 Cs1 O3 102.2(4) . 3 ?
O8 Cs1 O14 50.0(4) 8_665 8_665 ?
O10 Cs1 O14 126.3(4) 3 8_665 ?
O29 Cs1 O14 98.4(9) 3 8_665 ?
O4 Cs1 O14 50.6(4) 8_665 8_665 ?
O23 Cs1 O14 98.4(6) . 8_665 ?
O29 Cs1 O14 84.8(9) . 8_665 ?
O3 Cs1 O14 166.1(4) . 8_665 ?
O1 Cs1 O14 111.0(4) . 8_665 ?
O3 Cs1 O14 92.1(4) 3 8_665 ?
O8 Cs1 O25 64.5(5) 8_665 2_565 ?
O10 Cs1 O25 96.3(5) 3 2_565 ?
O29 Cs1 O25 78.0(9) 3 2_565 ?
O4 Cs1 O25 92.7(5) 8_665 2_565 ?
O23 Cs1 O25 143.1(7) . 2_565 ?
O29 Cs1 O25 57.2(9) . 2_565 ?
O3 Cs1 O25 118.4(5) . 2_565 ?
O1 Cs1 O25 126.9(5) . 2_565 ?
O3 Cs1 O25 45.6(4) 3 2_565 ?
O14 Cs1 O25 49.3(5) 8_665 2_565 ?
O8 Cs1 V3 109.8(3) 8_665 . ?
O10 Cs1 V3 30.0(3) 3 . ?
O29 Cs1 V3 91.3(9) 3 . ?
O4 Cs1 V3 154.9(3) 8_665 . ?
O23 Cs1 V3 105.0(6) . . ?
O29 Cs1 V3 96.9(9) . . ?
O3 Cs1 V3 25.8(3) . . ?
O1 Cs1 V3 65.2(3) . . ?
O3 Cs1 V3 65.3(3) 3 . ?
O14 Cs1 V3 154.2(3) 8_665 . ?
O25 Cs1 V3 110.7(4) 2_565 . ?
O16 Cs2 O12 145.1(4) 5_565 . ?
O16 Cs2 O23 81.9(7) 5_565 . ?
O12 Cs2 O23 117.3(7) . . ?
O16 Cs2 O3 157.9(4) 5_565 . ?
O12 Cs2 O3 55.6(4) . . ?
O23 Cs2 O3 93.0(7) . . ?
O16 Cs2 O2 55.6(4) 5_565 5_565 ?
O12 Cs2 O2 93.7(5) . 5_565 ?
O23 Cs2 O2 89.2(6) . 5_565 ?
O3 Cs2 O2 146.1(5) . 5_565 ?
O16 Cs2 O5 53.0(4) 5_565 5_565 ?
O12 Cs2 O5 148.5(5) . 5_565 ?
O23 Cs2 O5 85.9(7) . 5_565 ?
O3 Cs2 O5 105.4(5) . 5_565 ?
O2 Cs2 O5 108.4(5) 5_565 5_565 ?
O16 Cs2 O2 108.7(4) 5_565 . ?
O12 Cs2 O2 51.9(4) . . ?
O23 Cs2 O2 168.9(7) . . ?
O3 Cs2 O2 78.3(4) . . ?
O2 Cs2 O2 94.2(4) 5_565 . ?
O5 Cs2 O2 103.0(4) 5_565 . ?
O16 Cs2 O1 118.8(4) 5_565 . ?
O12 Cs2 O1 50.2(4) . . ?
O23 Cs2 O1 73.9(6) . . ?
O3 Cs2 O1 79.6(4) . . ?
O2 Cs2 O1 68.5(4) 5_565 . ?
O5 Cs2 O1 159.4(4) 5_565 . ?
O2 Cs2 O1 97.5(4) . . ?
O16 Cs2 O30 93.0(15) 5_565 4_465 ?
O12 Cs2 O30 121.5(15) . 4_465 ?
O23 Cs2 O30 44.9(15) . 4_465 ?
O3 Cs2 O30 69.0(15) . 4_465 ?
O2 Cs2 O30 130.1(14) 5_565 4_465 ?
O5 Cs2 O30 59.4(15) 5_565 4_465 ?
O2 Cs2 O30 134.8(14) . 4_465 ?
O1 Cs2 O30 106.1(14) . 4_465 ?
O16 Cs2 O24A 82.6(5) 5_565 . ?
O12 Cs2 O24A 94.7(5) . . ?
O23 Cs2 O24A 141.8(7) . . ?
O3 Cs2 O24A 88.6(5) . . ?
O2 Cs2 O24A 110.0(5) 5_565 . ?
O5 Cs2 O24A 57.2(5) 5_565 . ?
O2 Cs2 O24A 46.0(5) . . ?
O1 Cs2 O24A 143.4(4) . . ?
O30 Cs2 O24A 101.6(14) 4_465 . ?
O16 Cs2 V2 31.0(3) 5_565 5_565 ?
O12 Cs2 V2 115.3(3) . 5_565 ?
O23 Cs2 V2 91.4(6) . 5_565 ?
O3 Cs2 V2 170.9(3) . 5_565 ?
O2 Cs2 V2 25.9(3) 5_565 5_565 ?
O5 Cs2 V2 82.8(3) 5_565 5_565 ?
O2 Cs2 V2 96.3(3) . 5_565 ?
O1 Cs2 V2 93.9(3) . 5_565 ?
O30 Cs2 V2 119.4(14) 4_465 5_565 ?
O24A Cs2 V2 92.9(4) . 5_565 ?
O16 Cs2 V3 172.5(3) 5_565 . ?
O12 Cs2 V3 30.0(3) . . ?
O23 Cs2 V3 105.5(6) . . ?
O3 Cs2 V3 25.6(3) . . ?
O2 Cs2 V3 122.4(3) 5_565 . ?
O5 Cs2 V3 127.6(3) 5_565 . ?
O2 Cs2 V3 63.8(3) . . ?
O1 Cs2 V3 63.4(3) . . ?
O30 Cs2 V3 93.1(14) 4_465 . ?
O24A Cs2 V3 91.9(4) . . ?
V2 Cs2 V3 145.26(10) 5_565 . ?
O18 Cs3 O15 133.8(4) 8_665 3 ?
O18 Cs3 O7 106.3(4) 8_665 . ?
O15 Cs3 O7 54.2(4) 3 . ?
O18 Cs3 O24A 127.2(5) 8_665 3 ?
O15 Cs3 O24A 97.3(5) 3 3 ?
O7 Cs3 O24A 116.0(5) . 3 ?
O18 Cs3 O8 53.3(4) 8_665 8_665 ?
O15 Cs3 O8 80.8(4) 3 8_665 ?
O7 Cs3 O8 79.6(4) . 8_665 ?
O24A Cs3 O8 159.3(6) 3 8_665 ?
O18 Cs3 O6 53.2(4) 8_665 6_666 ?
O15 Cs3 O6 167.2(4) 3 6_666 ?
O7 Cs3 O6 138.0(4) . 6_666 ?
O24A Cs3 O6 74.1(5) 3 6_666 ?
O8 Cs3 O6 103.9(4) 8_665 6_666 ?
O18 Cs3 O25 69.6(5) 8_665 2_565 ?
O15 Cs3 O25 99.5(5) 3 2_565 ?
O7 Cs3 O25 141.3(5) . 2_565 ?
O24A Cs3 O25 93.0(6) 3 2_565 ?
O8 Cs3 O25 67.3(5) 8_665 2_565 ?
O6 Cs3 O25 72.0(5) 6_666 2_565 ?
O18 Cs3 O24B 120.9(9) 8_665 3 ?
O15 Cs3 O24B 105.3(9) 3 3 ?
O7 Cs3 O24B 111.2(9) . 3 ?
O24A Cs3 O24B 13.9(8) 3 3 ?
O8 Cs3 O24B 169.2(9) 8_665 3 ?
O6 Cs3 O24B 68.4(9) 6_666 3 ?
O25 Cs3 O24B 102.6(10) 2_565 3 ?
O18 Cs3 O3 109.2(4) 8_665 3 ?
O15 Cs3 O3 52.4(4) 3 3 ?
O7 Cs3 O3 103.9(4) . 3 ?
O24A Cs3 O3 90.1(6) 3 3 ?
O8 Cs3 O3 72.3(4) 8_665 3 ?
O6 Cs3 O3 117.2(4) 6_666 3 ?
O25 Cs3 O3 48.0(5) 2_565 3 ?
O24B Cs3 O3 104.0(10) 3 3 ?
O18 Cs3 O9 53.4(4) 8_665 8_665 ?
O15 Cs3 O9 117.9(4) 3 8_665 ?
O7 Cs3 O9 64.9(4) . 8_665 ?
O24A Cs3 O9 120.5(6) 3 8_665 ?
O8 Cs3 O9 77.6(4) 8_665 8_665 ?
O6 Cs3 O9 74.9(4) 6_666 8_665 ?
O25 Cs3 O9 123.0(5) 2_565 8_665 ?
O24B Cs3 O9 106.5(10) 3 8_665 ?
O3 Cs3 O9 149.4(4) 3 8_665 ?
O18 Cs3 O2 174.6(4) 8_665 3 ?
O15 Cs3 O2 51.4(4) 3 3 ?
O7 Cs3 O2 77.9(4) . 3 ?
O24A Cs3 O2 47.3(5) 3 3 ?
O8 Cs3 O2 131.6(4) 8_665 3 ?
O6 Cs3 O2 121.4(4) 6_666 3 ?
O25 Cs3 O2 109.3(5) 2_565 3 ?
O24B Cs3 O2 53.8(9) 3 3 ?
O3 Cs3 O2 72.5(4) 3 3 ?
O9 Cs3 O2 127.5(4) 8_665 3 ?
O18 Cs3 O31 97.4(27) 8_665 3_655 ?
O15 Cs3 O31 108.8(28) 3 3_655 ?
O7 Cs3 O31 68.1(29) . 3_655 ?
O24A Cs3 O31 72.5(29) 3 3_655 ?
O8 Cs3 O31 127.8(28) 8_665 3_655 ?
O6 Cs3 O31 78.1(29) 6_666 3_655 ?
O25 Cs3 O31 149.4(29) 2_565 3_655 ?
O24B Cs3 O31 59.4(30) 3 3_655 ?
O3 Cs3 O31 153.4(27) 3 3_655 ?
O9 Cs3 O31 52.0(28) 8_665 3_655 ?
O2 Cs3 O31 80.9(27) 3 3_655 ?
O20 Cs4 O4 170.9(5) 1_565 8_665 ?
O20 Cs4 O8 54.5(4) 1_565 1_565 ?
O4 Cs4 O8 128.3(4) 8_665 1_565 ?
O20 Cs4 O11 129.1(4) 1_565 8_665 ?
O4 Cs4 O11 56.0(4) 8_665 8_665 ?
O8 Cs4 O11 75.3(4) 1_565 8_665 ?
O20 Cs4 O7 105.1(5) 1_565 8_665 ?
O4 Cs4 O7 84.0(4) 8_665 8_665 ?
O8 Cs4 O7 81.7(4) 1_565 8_665 ?
O11 Cs4 O7 55.1(4) 8_665 8_665 ?
O20 Cs4 O28 74.7(5) 1_565 . ?
O4 Cs4 O28 98.6(5) 8_665 . ?
O8 Cs4 O28 63.3(5) 1_565 . ?
O11 Cs4 O28 91.1(5) 8_665 . ?
O7 Cs4 O28 137.4(5) 8_665 . ?
O20 Cs4 O9 54.0(4) 1_565 3_565 ?
O4 Cs4 O9 120.2(4) 8_665 3_565 ?
O8 Cs4 O9 106.8(4) 1_565 3_565 ?
O11 Cs4 O9 174.3(4) 8_665 3_565 ?
O7 Cs4 O9 130.1(5) 8_665 3_565 ?
O28 Cs4 O9 85.2(5) . 3_565 ?
O20 Cs4 O27B 90.8(9) 1_565 2_565 ?
O4 Cs4 O27B 95.9(9) 8_665 2_565 ?
O8 Cs4 O27B 107.8(9) 1_565 2_565 ?
O11 Cs4 O27B 97.7(9) 8_665 2_565 ?
O7 Cs4 O27B 45.2(9) 8_665 2_565 ?
O28 Cs4 O27B 165.5(9) . 2_565 ?
O9 Cs4 O27B 86.8(9) 3_565 2_565 ?
O20 Cs4 O27B 93.0(9) 1_565 4_465 ?
O4 Cs4 O27B 84.3(9) 8_665 4_465 ?
O8 Cs4 O27B 147.3(9) 1_565 4_465 ?
O11 Cs4 O27B 135.8(9) 8_665 4_465 ?
O7 Cs4 O27B 106.9(10) 8_665 4_465 ?
O28 Cs4 O27B 115.7(10) . 4_465 ?
O9 Cs4 O27B 43.5(9) 3_565 4_465 ?
O27B Cs4 O27B 64.9(16) 2_565 4_465 ?
O20 Cs4 V4 159.7(3) 1_565 8_665 ?
O4 Cs4 V4 25.5(3) 8_665 8_665 ?
O8 Cs4 V4 105.2(3) 1_565 8_665 ?
O11 Cs4 V4 30.8(3) 8_665 8_665 ?
O7 Cs4 V4 66.9(3) 8_665 8_665 ?
O28 Cs4 V4 98.3(4) . 8_665 ?
O9 Cs4 V4 145.6(3) 3_565 8_665 ?
O27B Cs4 V4 95.1(8) 2_565 8_665 ?
O27B Cs4 V4 107.1(8) 4_465 8_665 ?
O20 Cs4 O9 51.1(4) 1_565 1_565 ?
O4 Cs4 O9 136.5(4) 8_665 1_565 ?
O8 Cs4 O9 75.0(4) 1_565 1_565 ?
O11 Cs4 O9 112.5(4) 8_665 1_565 ?
O7 Cs4 O9 61.5(4) 8_665 1_565 ?
O28 Cs4 O9 124.5(5) . 1_565 ?
O9 Cs4 O9 73.3(5) 3_565 1_565 ?
O27B Cs4 O9 41.2(9) 2_565 1_565 ?
O27B Cs4 O9 81.7(10) 4_465 1_565 ?
V4 Cs4 O9 127.8(3) 8_665 1_565 ?
O20 Cs4 V8 30.1(3) 1_565 1_565 ?
O4 Cs4 V8 151.1(3) 8_665 1_565 ?
O8 Cs4 V8 24.7(3) 1_565 1_565 ?
O11 Cs4 V8 100.0(3) 8_665 1_565 ?
O7 Cs4 V8 95.1(3) 8_665 1_565 ?
O28 Cs4 V8 63.0(4) . 1_565 ?
O9 Cs4 V8 82.2(3) 3_565 1_565 ?
O27B Cs4 V8 103.9(8) 2_565 1_565 ?
O27B Cs4 V8 123.0(8) 4_465 1_565 ?
V4 Cs4 V8 129.82(10) 8_665 1_565 ?
O9 Cs4 V8 63.9(3) 1_565 1_565 ?
O25 Cs5 O5 91.9(6) . 8_665 ?
O25 Cs5 O31 101.3(29) . 5_665 ?
O5 Cs5 O31 98.9(29) 8_665 5_665 ?
O25 Cs5 O19 68.0(5) . 5_565 ?
O5 Cs5 O19 149.9(5) 8_665 5_565 ?
O31 Cs5 O19 106.7(29) 5_665 5_565 ?
O25 Cs5 O6 78.1(5) . 5_565 ?
O5 Cs5 O6 100.2(5) 8_665 5_565 ?
O31 Cs5 O6 160.9(29) 5_665 5_565 ?
O19 Cs5 O6 55.0(5) 5_565 5_565 ?
O25 Cs5 O28 153.2(6) . 8_655 ?
O5 Cs5 O28 62.5(5) 8_665 8_655 ?
O31 Cs5 O28 76.8(30) 5_665 8_655 ?
O19 Cs5 O28 138.6(5) 5_565 8_655 ?
O6 Cs5 O28 112.5(5) 5_565 8_655 ?
O25 Cs5 O27A 61.6(9) . . ?
O5 Cs5 O27A 93.2(9) 8_665 . ?
O31 Cs5 O27A 40.2(29) 5_665 . ?
O19 Cs5 O27A 96.1(9) 5_565 . ?
O6 Cs5 O27A 137.9(9) 5_565 . ?
O28 Cs5 O27A 109.2(9) 8_655 . ?
O25 Cs5 O2 120.0(5) . 5_565 ?
O5 Cs5 O2 146.8(5) 8_665 5_565 ?
O31 Cs5 O2 84.9(28) 5_665 5_565 ?
O19 Cs5 O2 53.5(5) 5_565 5_565 ?
O6 Cs5 O2 79.2(4) 5_565 5_565 ?
O28 Cs5 O2 86.7(5) 8_655 5_565 ?
O27A Cs5 O2 109.7(9) . 5_565 ?
O25 Cs5 O30 56.4(15) . . ?
O5 Cs5 O30 61.7(15) 8_665 . ?
O31 Cs5 O30 62.5(31) 5_665 . ?
O19 Cs5 O30 117.2(15) 5_565 . ?
O6 Cs5 O30 128.1(14) 5_565 . ?
O28 Cs5 O30 101.2(15) 8_655 . ?
O27A Cs5 O30 33.5(16) . . ?
O2 Cs5 O30 143.0(14) 5_565 . ?
O25 Cs5 O7 57.2(5) . 7_565 ?
O5 Cs5 O7 136.0(4) 8_665 7_565 ?
O31 Cs5 O7 63.0(30) 5_665 7_565 ?
O19 Cs5 O7 50.6(4) 5_565 7_565 ?
O6 Cs5 O7 102.3(4) 5_565 7_565 ?
O28 Cs5 O7 136.7(5) 8_655 7_565 ?
O27A Cs5 O7 46.3(9) . 7_565 ?
O2 Cs5 O7 75.0(4) 5_565 7_565 ?
O30 Cs5 O7 74.7(15) . 7_565 ?
O25 Cs5 O26 130.7(8) . . ?
O5 Cs5 O26 92.3(7) 8_665 . ?
O31 Cs5 O26 29.7(29) 5_665 . ?
O19 Cs5 O26 117.9(7) 5_565 . ?
O6 Cs5 O26 148.5(7) 5_565 . ?
O28 Cs5 O26 49.3(7) 8_655 . ?
O27A Cs5 O26 69.1(10) . . ?
O2 Cs5 O26 74.8(7) 5_565 . ?
O30 Cs5 O26 83.3(15) . . ?
O7 Cs5 O26 87.8(7) 7_565 . ?
O25 Cs5 V6 72.0(4) . 5_565 ?
O5 Cs5 V6 124.0(3) 8_665 5_565 ?
O31 Cs5 V6 136.4(29) 5_665 5_565 ?
O19 Cs5 V6 30.0(3) 5_565 5_565 ?
O6 Cs5 V6 25.0(3) 5_565 5_565 ?
O28 Cs5 V6 127.7(4) 8_655 5_565 ?
O27A Cs5 V6 121.0(9) . 5_565 ?
O2 Cs5 V6 64.4(3) 5_565 5_565 ?
O30 Cs5 V6 128.4(14) . 5_565 ?
O7 Cs5 V6 78.8(3) 7_565 5_565 ?
O26 Cs5 V6 139.0(6) . 5_565 ?
O31 Cs6 O30 74.6(36) 5_665 . ?
O31 Cs6 O21 138.9(29) 5_665 6_666 ?
O30 Cs6 O21 114.0(18) . 6_666 ?
O31 Cs6 O26 96.2(30) 5_665 5_665 ?
O30 Cs6 O26 94.7(19) . 5_665 ?
O21 Cs6 O26 121.6(8) 6_666 5_665 ?
O31 Cs6 O31 102.1(38) 5_665 . ?
O30 Cs6 O31 129.1(36) . . ?
O21 Cs6 O31 101.4(32) 6_666 . ?
O26 Cs6 O31 34.4(31) 5_665 . ?
O31 Cs6 O26 33.2(31) 5_665 . ?
O30 Cs6 O26 104.5(19) . . ?
O21 Cs6 O26 112.0(8) 6_666 . ?
O26 Cs6 O26 107.7(8) 5_665 . ?
O31 Cs6 O26 94.1(31) . . ?
O31 Cs6 O5 99.2(30) 5_665 8_665 ?
O30 Cs6 O5 69.1(18) . 8_665 ?
O21 Cs6 O5 53.9(5) 6_666 8_665 ?
O26 Cs6 O5 153.5(8) 5_665 8_665 ?
O31 Cs6 O5 155.2(32) . 8_665 ?
O26 Cs6 O5 96.9(7) . 8_665 ?
O31 Cs6 O6 161.8(31) 5_665 8_665 ?
O30 Cs6 O6 89.2(18) . 8_665 ?
O21 Cs6 O6 55.5(4) 6_666 8_665 ?
O26 Cs6 O6 76.6(8) 5_665 8_665 ?
O31 Cs6 O6 81.5(31) . 8_665 ?
O26 Cs6 O6 165.0(8) . 8_665 ?
O5 Cs6 O6 82.2(4) 8_665 8_665 ?
O31 Cs6 O9 121.2(31) 5_665 6_666 ?
O30 Cs6 O9 163.9(18) . 6_666 ?
O21 Cs6 O9 53.1(4) 6_666 6_666 ?
O26 Cs6 O9 86.6(8) 5_665 6_666 ?
O31 Cs6 O9 54.3(31) . 6_666 ?
O26 Cs6 O9 90.3(8) . 6_666 ?
O5 Cs6 O9 103.4(5) 8_665 6_666 ?
O6 Cs6 O9 75.5(4) 8_665 6_666 ?
O31 Cs6 O27A 39.8(32) 5_665 . ?
O30 Cs6 O27A 35.8(19) . . ?
O21 Cs6 O27A 141.7(8) 6_666 . ?
O26 Cs6 O27A 90.2(11) 5_665 . ?
O31 Cs6 O27A 116.5(32) . . ?
O26 Cs6 O27A 72.2(11) . . ?
O5 Cs6 O27A 88.0(8) 8_665 . ?
O6 Cs6 O27A 122.7(9) 8_665 . ?
O9 Cs6 O27A 160.2(8) 6_666 . ?
O31 Cs6 O28 71.2(30) 5_665 8_655 ?
O30 Cs6 O28 106.3(18) . 8_655 ?
O21 Cs6 O28 67.8(5) 6_666 8_655 ?
O26 Cs6 O28 151.0(8) 5_665 8_655 ?
O31 Cs6 O28 120.9(31) . 8_655 ?
O26 Cs6 O28 48.2(7) . 8_655 ?
O5 Cs6 O28 55.4(5) 8_665 8_655 ?
O6 Cs6 O28 122.5(5) 8_665 8_655 ?
O9 Cs6 O28 78.7(5) 6_666 8_655 ?
O27A Cs6 O28 95.3(9) . 8_655 ?
O31 Cs6 O23 117.0(32) 5_665 4_565 ?
O30 Cs6 O23 45.8(18) . 4_565 ?
O21 Cs6 O23 90.5(6) 6_666 4_565 ?
O26 Cs6 O23 74.2(9) 5_665 4_565 ?
O31 Cs6 O23 101.5(31) . 4_565 ?
O26 Cs6 O23 149.6(9) . 4_565 ?
O5 Cs6 O23 79.6(6) 8_665 4_565 ?
O6 Cs6 O23 45.2(6) 8_665 4_565 ?
O9 Cs6 O23 120.1(6) 6_666 4_565 ?
O27A Cs6 O23 77.5(9) . 4_565 ?
O28 Cs6 O23 134.8(6) 8_655 4_565 ?
Cs2 O23 Cs1 82.3(8) . . ?
Cs2 O23 Cs6 93.9(8) . 4_465 ?
Cs1 O23 Cs6 130.2(10) . 4_465 ?
O24B O24A Cs3 100.1(42) . 3 ?
O24B O24A Cs2 170.1(43) . . ?
Cs3 O24A Cs2 89.0(7) 3 . ?
O24A O24B Cs3 65.9(39) . 3 ?
Cs5 O25 Cs3 99.6(6) . 2_564 ?
Cs5 O25 Cs1 163.7(8) . 2_564 ?
Cs3 O25 Cs1 94.0(5) 2_564 2_564 ?
Cs6 O26 Cs6 72.3(8) 5_665 . ?
Cs6 O26 Cs5 126.5(12) 5_665 . ?
Cs6 O26 Cs5 72.2(7) . . ?
O27B O27A O31 143.0(60) . 5_665 ?
O27B O27A Cs5 136.1(40) . . ?
O31 O27A Cs5 67.2(41) 5_665 . ?
O27B O27A Cs6 141.8(41) . . ?
O31 O27A Cs6 59.8(43) 5_665 . ?
Cs5 O27A Cs6 74.4(10) . . ?
O27A O27B Cs4 129.8(40) . 2_564 ?
O27A O27B Cs4 111.2(39) . 4_565 ?
Cs4 O27B Cs4 93.7(13) 2_564 4_565 ?
Cs5 O28 Cs4 154.2(7) 8_665 . ?
Cs5 O28 Cs6 72.3(4) 8_665 8_665 ?
Cs4 O28 Cs6 92.0(5) . 8_665 ?
O29 O29 Cs1 86.8(38) 3 3 ?
O29 O29 Cs1 72.4(37) 3 . ?
Cs1 O29 Cs1 91.7(12) 3 . ?
Cs6 O30 Cs5 77.8(20) . . ?
Cs6 O30 Cs2 102.1(26) . 4_565 ?
Cs5 O30 Cs2 94.9(20) . 4_565 ?
O27A O31 Cs6 80.4(48) 5_665 5_665 ?
O27A O31 Cs5 72.6(45) 5_665 5_665 ?
Cs6 O31 Cs5 82.1(39) 5_665 5_665 ?
O27A O31 Cs6 113.9(58) 5_665 . ?
Cs6 O31 Cs6 77.9(38) 5_665 . ?
Cs5 O31 Cs6 157.3(60) 5_665 . ?
O27A O31 Cs3 101.3(57) 5_665 3_655 ?
Cs6 O31 Cs3 177.6(58) 5_665 3_655 ?
Cs5 O31 Cs3 96.7(41) 5_665 3_655 ?
Cs6 O31 Cs3 102.8(46) . 3_655 ?

loop_
_geom_bond_atom_site_label_1
_geom_bond_atom_site_label_2
_geom_bond_distance
_geom_bond_site_symmetry_2
_geom_bond_publ_flag
V1 O1 1.59(2) . ?
V1 O11 1.94(2) . ?
V1 O10 1.94(2) 3 ?
V1 O12 1.97(2) . ?
V1 O13 2.00(2) . ?
V1 V4 2.974(6) . ?
V1 V3 3.022(6) . ?
V1 Cs1 3.932(5) . ?
V1 Cs2 4.105(5) . ?
V1 Cs4 4.281(5) 8_655 ?
V2 O2 1.66(2) . ?
V2 O12 1.93(2) . ?
V2 O19 1.94(2) . ?
V2 O15 1.95(2) . ?
V2 O16 1.95(2) . ?
V2 V3 2.914(6) . ?
V2 V6 2.938(6) . ?
V2 V7 3.009(6) 3 ?
V2 Cs2 3.770(5) 5_565 ?
V2 Cs5 3.960(5) 5_565 ?
V2 Cs2 4.034(5) . ?
V2 Cs3 4.072(5) 3 ?
V3 O3 1.68(2) . ?
V3 O12 1.92(2) . ?
V3 O15 1.93(2) . ?
V3 O10 1.94(2) 3 ?
V3 O10 1.94(2) . ?
V3 V3 2.947(9) 3 ?
V3 Cs2 3.828(5) . ?
V3 Cs1 3.838(4) . ?
V3 Cs1 3.917(5) 3 ?
V3 Cs3 4.013(5) 3 ?
V4 O4 1.65(2) . ?
V4 O17 1.90(2) . ?
V4 O11 1.93(2) . ?
V4 O13 1.95(2) . ?
V4 O14 1.95(2) . ?
V4 V5 2.902(6) . ?
V4 V8 2.931(6) . ?
V4 V7 2.959(6) . ?
V4 Cs4 3.776(5) 8_655 ?
V4 Cs1 3.957(5) 8_655 ?
V5 O5 1.60(2) . ?
V5 O13 1.92(2) . ?
V5 O16 1.94(2) . ?
V5 O21 1.96(2) 3 ?
V5 O17 1.96(2) . ?
V5 V6 3.010(6) . ?
V5 Cs2 3.840(5) 5_565 ?
V5 Cs6 3.864(5) 8_655 ?
V6 O6 1.64(2) . ?
V6 O18 1.90(2) 3 ?
V6 O19 1.92(2) . ?
V6 O21 1.96(2) 3 ?
V6 O16 1.96(2) . ?
V6 V9 2.900(6) 3 ?
V6 Cs5 3.816(5) 5_565 ?
V6 Cs6 3.830(6) 8_655 ?
V6 Cs3 3.901(5) 6_556 ?
V6 Cs2 4.431(5) 5_565 ?
V7 O7 1.66(2) . ?
V7 O15 1.94(2) 3 ?
V7 O19 1.95(2) 3 ?
V7 O11 1.96(2) . ?
V7 O14 2.00(2) . ?
V7 V2 3.009(6) 3 ?
V7 Cs4 3.861(5) 8_655 ?
V7 Cs3 3.887(5) . ?
V7 Cs5 4.122(5) 7_566 ?
V8 O8 1.64(2) . ?
V8 O14 1.91(2) . ?
V8 O18 1.94(2) . ?
V8 O20 1.94(2) . ?
V8 O17 1.97(2) . ?
V8 V9 3.008(6) . ?
V8 Cs4 3.833(5) 1_545 ?
V8 Cs3 3.916(5) 8_655 ?
V8 Cs1 3.927(5) 8_655 ?
V9 O9 1.68(2) . ?
V9 O20 1.91(2) 3 ?
V9 O21 1.92(2) . ?
V9 O18 1.94(2) . ?
V9 O20 1.99(2) . ?
V9 V6 2.900(6) 3 ?
V9 V9 2.948(10) 3 ?
V9 Cs4 3.901(5) 3_545 ?
V9 Cs6 3.954(6) 6_556 ?
V9 Cs3 3.981(5) 8_655 ?
V9 Cs4 4.125(5) 1_545 ?
O1 Cs1 3.36(2) . ?
O1 Cs2 3.59(2) . ?
O2 Cs2 3.20(2) 5_565 ?
O2 Cs5 3.44(2) 5_565 ?
O2 Cs2 3.51(2) . ?
O2 Cs3 3.65(2) 3 ?
O3 Cs2 3.18(2) . ?
O3 Cs1 3.30(2) . ?
O3 Cs1 3.37(2) 3 ?
O3 Cs3 3.50(2) 3 ?
O4 Cs4 3.14(2) 8_655 ?
O4 Cs1 3.17(2) 8_655 ?
O5 Cs5 3.08(2) 8_655 ?
O5 Cs6 3.24(2) 8_655 ?
O5 Cs2 3.30(2) 5_565 ?
O6 Cs5 3.15(2) 5_565 ?
O6 Cs3 3.30(2) 6_556 ?
O6 Cs6 3.32(2) 8_655 ?
O7 Cs4 3.16(2) 8_655 ?
O7 Cs3 3.18(2) . ?
O7 Cs5 3.63(2) 7_566 ?
O8 Cs1 2.99(2) 8_655 ?
O8 Cs4 3.15(2) 1_545 ?
O8 Cs3 3.27(2) 8_655 ?
O9 Cs4 3.40(2) 3_545 ?
O9 Cs6 3.45(2) 6_556 ?
O9 Cs3 3.50(2) 8_655 ?
O9 Cs4 3.79(2) 1_545 ?
O10 V3 1.94(2) 3 ?
O10 V1 1.94(2) 3 ?
O10 Cs1 3.07(2) 3 ?
O11 Cs4 3.15(2) 8_655 ?
O12 Cs2 3.15(2) . ?
O14 Cs1 3.65(2) 8_655 ?
O15 V7 1.94(2) 3 ?
O15 Cs3 3.10(2) 3 ?
O16 Cs2 3.06(2) 5_565 ?
O18 V6 1.90(2) 3 ?
O18 Cs3 3.07(2) 8_655 ?
O19 V7 1.95(2) 3 ?
O19 Cs5 3.11(2) 5_565 ?
O20 V9 1.91(2) 3 ?
O20 Cs4 3.03(2) 1_545 ?
O21 V6 1.96(2) 3 ?
O21 V5 1.96(2) 3 ?
O21 Cs6 2.98(2) 6_556 ?
Cs1 O8 2.99(2) 8_665 ?
Cs1 O10 3.07(2) 3 ?
Cs1 O29 3.10(5) 3 ?
Cs1 O4 3.17(2) 8_665 ?
Cs1 O23 3.21(3) . ?
Cs1 O29 3.25(5) . ?
Cs1 O3 3.37(2) 3 ?
Cs1 O14 3.65(2) 8_665 ?
Cs1 O25 3.75(2) 2_565 ?
Cs2 O16 3.06(2) 5_565 ?
Cs2 O23 3.20(3) . ?
Cs2 O2 3.20(2) 5_565 ?
Cs2 O5 3.30(2) 5_565 ?
Cs2 O30 3.63(8) 4_465 ?
Cs2 O24A 3.63(3) . ?
Cs2 V2 3.770(5) 5_565 ?
Cs3 O18 3.07(2) 8_665 ?
Cs3 O15 3.10(2) 3 ?
Cs3 O24A 3.23(2) 3 ?
Cs3 O8 3.27(2) 8_665 ?
Cs3 O6 3.30(2) 6_666 ?
Cs3 O25 3.32(2) 2_565 ?
Cs3 O24B 3.48(5) 3 ?
Cs3 O3 3.50(2) 3 ?
Cs3 O9 3.50(2) 8_665 ?
Cs3 O2 3.65(2) 3 ?
Cs3 O31 3.21(16) 3_655 ?
Cs4 O20 3.03(2) 1_565 ?
Cs4 O4 3.14(2) 8_665 ?
Cs4 O8 3.15(2) 1_565 ?
Cs4 O11 3.15(2) 8_665 ?
Cs4 O7 3.16(2) 8_665 ?
Cs4 O28 3.29(2) . ?
Cs4 O9 3.40(2) 3_565 ?
Cs4 O27B 3.69(6) 2_565 ?
Cs4 O27B 3.67(5) 4_465 ?
Cs4 V4 3.776(5) 8_665 ?
Cs4 O9 3.79(2) 1_565 ?
Cs4 V8 3.833(5) 1_565 ?
Cs5 O25 3.03(2) . ?
Cs5 O5 3.08(2) 8_665 ?
Cs5 O31 3.17(15) 5_665 ?
Cs5 O19 3.11(2) 5_565 ?
Cs5 O6 3.15(2) 5_565 ?
Cs5 O28 3.15(2) 8_655 ?
Cs5 O27A 3.28(5) . ?
Cs5 O2 3.44(2) 5_565 ?
Cs5 O30 3.58(9) . ?
Cs5 O7 3.63(2) 7_565 ?
Cs5 O26 3.62(4) . ?
Cs5 V6 3.816(5) 5_565 ?
Cs6 O31 3.00(16) 5_665 ?
Cs6 O30 2.80(9) . ?
Cs6 O21 2.98(2) 6_666 ?
Cs6 O26 3.10(4) 5_665 ?
Cs6 O31 2.96(16) . ?
Cs6 O26 3.24(4) . ?
Cs6 O5 3.24(2) 8_665 ?
Cs6 O6 3.32(2) 8_665 ?
Cs6 O9 3.45(2) 6_666 ?
Cs6 O27A 3.42(5) . ?
Cs6 O28 3.68(2) 8_655 ?
Cs6 O23 3.67(3) 4_565 ?
O23 Cs6 3.67(3) 4_465 ?
O24A O24B 0.85(5) . ?
O24A Cs3 3.23(2) 3 ?
O24B Cs3 3.48(5) 3 ?
O25 Cs3 3.32(2) 2_564 ?
O25 Cs1 3.75(2) 2_564 ?
O26 Cs6 3.10(4) 5_665 ?
O27A O27B 1.21(7) . ?
O27A O31 2.22(16) 5_665 ?
O27B Cs4 3.69(6) 2_564 ?
O27B Cs4 3.67(5) 4_565 ?
O28 Cs5 3.15(2) 8_665 ?
O28 Cs6 3.68(2) 8_665 ?
O29 O29 1.16(9) 3 ?
O29 Cs1 3.10(5) 3 ?
O30 Cs2 3.63(8) 4_565 ?
O31 O27A 2.22(16) 5_665 ?
O31 Cs6 3.00(16) 5_665 ?
O31 Cs5 3.17(16) 5_665 ?
O31 Cs3 3.21(16) 3_655 ?
